data_4110205
loop_
_publ_author_name
'Matthew J. Horner'
'K. Travis Holman'
'Michael D. Ward'

_publ_section_title
;
 Architectural Diversity and Elastic Networks in Hydrogen-Bonded Host
 Frameworks: From Molecular Jaws to Cylinders
;
_journal_name_full 'Journal of the American Chemical Society'
_journal_page_first 14640
_journal_page_last 14660
_journal_paper_doi 10.1021/ja0741574
_journal_volume 129
_journal_year 2007
_chemical_formula_sum 'C9 H15 N3 O3 S'
_chemical_formula_weight 245.30
_chemical_name_common 'guanidinium 2,5-dimethylbenzenesulfonate'
_chemical_name_systematic
; 
 ? 
;
_space_group_IT_number 62
_symmetry_cell_setting orthorhombic
_symmetry_space_group_name_Hall '-P 2ac 2n'
_symmetry_space_group_name_H-M 'P n m a'
_atom_sites_solution_hydrogens geom
_atom_sites_solution_primary direct
_atom_sites_solution_secondary difmap
_audit_creation_method SHELXL-97
_cell_angle_alpha 90.00
_cell_angle_beta 90.00
_cell_angle_gamma 90.00
_cell_formula_units_Z 4
_cell_length_a 16.621(3)
_cell_length_b 7.4457(15)
_cell_length_c 9.6016(19)
_cell_measurement_reflns_used 867
_cell_measurement_temperature 173(2)
_cell_measurement_theta_max 27.078
_cell_measurement_theta_min 2.444
_cell_volume 1188.2(4)
_computing_cell_refinement 'SAINT, Bruker'
_computing_data_collection 'SMART, Bruker (or Siemens)'
_computing_data_reduction 'SAINT, Bruker'
_computing_molecular_graphics 'XSEED, L. Barbour; http://www.xseed.com'
_computing_publication_material CIFTAB
_computing_structure_refinement 'SHELXL-97 (Sheldrick, 1997)'
_computing_structure_solution 'SHELXS-97 (Sheldrick, 1990)'
_diffrn_ambient_temperature 173(2)
_diffrn_measured_fraction_theta_full 1.000
_diffrn_measured_fraction_theta_max 1.000
_diffrn_measurement_device_type 'SMART platform CCD, Bruker (or Siemens)'
_diffrn_measurement_method 'omega scans'
_diffrn_radiation_monochromator graphite
_diffrn_radiation_source 'fine-focus sealed tube'
_diffrn_radiation_type MoK\a
_diffrn_radiation_wavelength 0.71073
_diffrn_reflns_av_R_equivalents 0.0337
_diffrn_reflns_av_sigmaI/netI 0.0315
_diffrn_reflns_limit_h_max 21
_diffrn_reflns_limit_h_min -13
_diffrn_reflns_limit_k_max 9
_diffrn_reflns_limit_k_min -9
_diffrn_reflns_limit_l_max 12
_diffrn_reflns_limit_l_min -11
_diffrn_reflns_number 7133
_diffrn_reflns_theta_full 27.00
_diffrn_reflns_theta_max 27.09
_diffrn_reflns_theta_min 2.45
_exptl_absorpt_coefficient_mu 0.270
_exptl_absorpt_correction_T_max 0.9307
_exptl_absorpt_correction_T_min 0.8928
_exptl_absorpt_correction_type multi-scan
_exptl_absorpt_process_details 'SADABS, G. Sheldrick (1999)'
_exptl_crystal_colour colorless
_exptl_crystal_density_diffrn 1.371
_exptl_crystal_description needle
_exptl_crystal_F_000 520
_exptl_crystal_size_max 0.43
_exptl_crystal_size_mid 0.32
_exptl_crystal_size_min 0.27
_refine_diff_density_max 0.315
_refine_diff_density_min -0.471
_refine_diff_density_rms 0.059
_refine_ls_extinction_method none
_refine_ls_goodness_of_fit_ref 1.043
_refine_ls_hydrogen_treatment mixed
_refine_ls_matrix_type full
_refine_ls_number_parameters 108
_refine_ls_number_reflns 1422
_refine_ls_number_restraints 0
_refine_ls_restrained_S_all 1.043
_refine_ls_R_factor_all 0.0557
_refine_ls_R_factor_gt 0.0432
_refine_ls_shift/su_max 0.000
_refine_ls_shift/su_mean 0.000
_refine_ls_structure_factor_coef Fsqd
_refine_ls_weighting_details 'calc w=1/[\s^2^(Fo^2^)+(0.0737P)^2^+0.3060P] where P=(Fo^2^+2Fc^2^)/3'
_refine_ls_weighting_scheme calc
_refine_ls_wR_factor_gt 0.1140
_refine_ls_wR_factor_ref 0.1223
_reflns_number_gt 1142
_reflns_number_total 1422
_reflns_threshold_expression >2sigma(I)
_cod_data_source_file ja0741574si20070910_040750_04.cif
_cod_data_source_block G2,5DMBS
_cod_original_cell_volume 1188.3(4)
_cod_database_code 4110205

loop_
_symmetry_equiv_pos_as_xyz
'x, y, z'
'-x+1/2, -y, z+1/2'
'x+1/2, -y+1/2, -z+1/2'
'-x, y+1/2, -z'
'-x, -y, -z'
'x-1/2, y, -z-1/2'
'-x-1/2, y-1/2, z-1/2'
'x, -y-1/2, z'

loop_
_atom_site_label
_atom_site_type_symbol
_atom_site_fract_x
_atom_site_fract_y
_atom_site_fract_z
_atom_site_U_iso_or_equiv
_atom_site_adp_type
_atom_site_occupancy
_atom_site_symmetry_multiplicity
_atom_site_calc_flag
_atom_site_refinement_flags
_atom_site_disorder_assembly
_atom_site_disorder_group
S1 S 0.63715(4) 0.7500 0.30523(6) 0.0330(2) Uani 1 2 d S . .
O1 O 0.70926(10) 0.7500 0.21797(19) 0.0361(4) Uani 1 2 d S . .
O2 O 0.63175(7) 0.91150(16) 0.39011(13) 0.0381(3) Uani 1 1 d . . .
C1 C 0.55423(14) 0.7500 0.1917(2) 0.0306(5) Uani 1 2 d S . .
C2 C 0.47557(15) 0.7500 0.2446(3) 0.0356(6) Uani 1 2 d S . .
C3 C 0.41410(16) 0.7500 0.1486(3) 0.0434(7) Uani 1 2 d S . .
H3A H 0.3583(18) 0.7500 0.182(3) 0.052 Uiso 1 2 d S . .
C4 C 0.42874(16) 0.7500 0.0062(3) 0.0441(7) Uani 1 2 d S . .
H4A H 0.3839(19) 0.7500 -0.059(4) 0.053 Uiso 1 2 d S . .
C5 C 0.50634(15) 0.7500 -0.0459(3) 0.0374(6) Uani 1 2 d S . .
C6 C 0.56913(15) 0.7500 0.0502(3) 0.0337(5) Uani 1 2 d S . .
H6A H 0.6250(16) 0.7500 0.021(3) 0.040 Uiso 1 2 d S . .
C7 C 0.45572(17) 0.7500 0.3973(3) 0.0458(7) Uani 1 2 d S . .
H7A H 0.3996 0.7865 0.4103 0.069 Uiso 0.50 1 calc PR A -1
H7B H 0.4912 0.8344 0.4460 0.069 Uiso 0.50 1 calc PR A -1
H7C H 0.4635 0.6290 0.4352 0.069 Uiso 0.50 1 calc PR A -1
C8 C 0.52183(18) 0.7500 -0.1993(3) 0.0473(7) Uani 1 2 d S . .
H8A H 0.5736 0.6919 -0.2182 0.071 Uiso 0.50 1 calc PR B -1
H8B H 0.5232 0.8740 -0.2334 0.071 Uiso 0.50 1 calc PR B -1
H8C H 0.4788 0.6841 -0.2469 0.071 Uiso 0.50 1 calc PR B -1
C9 C 0.24559(15) 0.7500 0.7957(2) 0.0328(5) Uani 1 2 d S . .
N1 N 0.22026(10) 0.9032(2) 0.84761(18) 0.0403(4) Uani 1 1 d . . .
H1A H 0.2388(13) 0.999(3) 0.818(2) 0.048 Uiso 1 1 d . . .
H1B H 0.1912(13) 0.905(3) 0.921(2) 0.048 Uiso 1 1 d . . .
N2 N 0.29621(14) 0.7500 0.6892(2) 0.0386(5) Uani 1 2 d S . .
H2A H 0.3170(13) 0.848(3) 0.663(2) 0.046 Uiso 1 1 d . . .

loop_
_atom_site_aniso_label
_atom_site_aniso_U_11
_atom_site_aniso_U_22
_atom_site_aniso_U_33
_atom_site_aniso_U_23
_atom_site_aniso_U_13
_atom_site_aniso_U_12
S1 0.0348(4) 0.0269(4) 0.0371(4) 0.000 -0.0026(2) 0.000
O1 0.0300(9) 0.0324(10) 0.0459(10) 0.000 -0.0014(7) 0.000
O2 0.0455(7) 0.0289(7) 0.0400(7) -0.0036(5) -0.0033(5) -0.0010(5)
C1 0.0341(12) 0.0202(11) 0.0376(13) 0.000 -0.0002(10) 0.000
C2 0.0366(13) 0.0263(12) 0.0439(15) 0.000 0.0052(11) 0.000
C3 0.0285(13) 0.0451(17) 0.0565(17) 0.000 0.0032(11) 0.000
C4 0.0351(13) 0.0483(17) 0.0489(16) 0.000 -0.0093(11) 0.000
C5 0.0386(13) 0.0333(14) 0.0402(14) 0.000 -0.0019(11) 0.000
C6 0.0312(12) 0.0311(13) 0.0388(13) 0.000 0.0000(10) 0.000
C7 0.0449(15) 0.0464(17) 0.0462(16) 0.000 0.0103(12) 0.000
C8 0.0518(17) 0.0507(18) 0.0393(15) 0.000 -0.0044(12) 0.000
C9 0.0339(12) 0.0295(12) 0.0350(13) 0.000 -0.0022(10) 0.000
N1 0.0453(9) 0.0305(9) 0.0451(9) 0.0011(7) 0.0091(7) 0.0002(7)
N2 0.0465(13) 0.0283(12) 0.0411(13) 0.000 0.0074(10) 0.000

loop_
_atom_type_symbol
_atom_type_description
_atom_type_scat_dispersion_real
_atom_type_scat_dispersion_imag
_atom_type_scat_source
C C 0.0033 0.0016 'International Tables Vol C Tables 4.2.6.8 and 6.1.1.4'
H H 0.0000 0.0000 'International Tables Vol C Tables 4.2.6.8 and 6.1.1.4'
N N 0.0061 0.0033 'International Tables Vol C Tables 4.2.6.8 and 6.1.1.4'
O O 0.0106 0.0060 'International Tables Vol C Tables 4.2.6.8 and 6.1.1.4'
S S 0.1246 0.1234 'International Tables Vol C Tables 4.2.6.8 and 6.1.1.4'

loop_
_geom_angle_atom_site_label_1
_geom_angle_atom_site_label_2
_geom_angle_atom_site_label_3
_geom_angle
_geom_angle_site_symmetry_1
_geom_angle_site_symmetry_3
O2 S1 O2 111.42(11) . 8_575
O2 S1 O1 111.80(6) . .
O2 S1 O1 111.80(6) 8_575 .
O2 S1 C1 107.40(6) . .
O2 S1 C1 107.40(6) 8_575 .
O1 S1 C1 106.70(11) . .
C6 C1 C2 121.6(2) . .
C6 C1 S1 118.01(19) . .
C2 C1 S1 120.43(19) . .
C3 C2 C1 116.7(2) . .
C3 C2 C7 119.4(2) . .
C1 C2 C7 123.9(2) . .
C2 C3 C4 122.0(2) . .
C2 C3 H3A 118.9(18) . .
C4 C3 H3A 119.2(18) . .
C5 C4 C3 121.3(3) . .
C5 C4 H4A 118.8(19) . .
C3 C4 H4A 119.9(19) . .
C4 C5 C6 117.3(3) . .
C4 C5 C8 121.1(3) . .
C6 C5 C8 121.6(2) . .
C1 C6 C5 121.1(2) . .
C1 C6 H6A 117.0(16) . .
C5 C6 H6A 121.8(16) . .
C2 C7 H7A 109.5 . .
C2 C7 H7B 109.5 . .
C2 C7 H7C 109.5 . .
C5 C8 H8A 109.5 . .
C5 C8 H8B 109.5 . .
C5 C8 H8C 109.5 . .
N1 C9 N1 120.5(2) . 8_575
N1 C9 N2 119.76(12) . .
N1 C9 N2 119.76(12) 8_575 .
C9 N1 H1A 119.8(15) . .
C9 N1 H1B 120.2(16) . .
H1A N1 H1B 119(2) . .
C9 N2 H2A 119.4(14) . .

loop_
_geom_bond_atom_site_label_1
_geom_bond_atom_site_label_2
_geom_bond_distance
_geom_bond_site_symmetry_2
S1 O2 1.4554(13) .
S1 O2 1.4554(13) 8_575
S1 O1 1.4623(18) .
S1 C1 1.757(2) .
C1 C6 1.381(4) .
C1 C2 1.403(3) .
C2 C3 1.376(4) .
C2 C7 1.503(4) .
C3 C4 1.388(4) .
C3 H3A 0.98(3) .
C4 C5 1.384(4) .
C4 H4A 0.97(3) .
C5 C6 1.393(4) .
C5 C8 1.496(4) .
C6 H6A 0.97(3) .
C7 H7A 0.9800 .
C7 H7B 0.9800 .
C7 H7C 0.9800 .
C8 H8A 0.9800 .
C8 H8B 0.9800 .
C8 H8C 0.9800 .
C9 N1 1.314(2) .
C9 N1 1.314(2) 8_575
C9 N2 1.324(3) .
N1 H1A 0.83(2) .
N1 H1B 0.86(2) .
N2 H2A 0.85(2) .

loop_
_geom_torsion_atom_site_label_1
_geom_torsion_atom_site_label_2
_geom_torsion_atom_site_label_3
_geom_torsion_atom_site_label_4
_geom_torsion
_geom_torsion_site_symmetry_1
O2 S1 C1 C6 120.02(6) .
O2 S1 C1 C6 -120.02(6) 8_575
O1 S1 C1 C6 0.0 .
O2 S1 C1 C2 -59.98(6) .
O2 S1 C1 C2 59.98(6) 8_575
O1 S1 C1 C2 180.0 .
C6 C1 C2 C3 0.0 .
S1 C1 C2 C3 180.0 .
C6 C1 C2 C7 180.0 .
S1 C1 C2 C7 0.0 .
C1 C2 C3 C4 0.0 .
C7 C2 C3 C4 180.0 .
C2 C3 C4 C5 0.0 .
C3 C4 C5 C6 0.0 .
C3 C4 C5 C8 180.0 .
C2 C1 C6 C5 0.0 .
S1 C1 C6 C5 180.0 .
C4 C5 C6 C1 0.000(1) .
C8 C5 C6 C1 180.0 .
